data_4080119
loop_
_publ_author_name
'Basalov, Ivan V.'
'Lyubov, Dmitry M.'
'Fukin, Georgy K.'
'Cherkasov, Anton V.'
'Trifonov, Alexander A.'

_publ_section_title
;
 Reactivity of Ytterbium(II) Hydride. Redox Reactions: Ytterbium(II) vs
 Hydrido Ligand. Metathesis of the Yb--H Bond
;
_journal_issue 5
_journal_name_full Organometallics
_journal_page_first 1507
_journal_paper_doi 10.1021/om400015k
_journal_volume 32
_journal_year 2013
_chemical_formula_sum 'C70 H97 N4 P Yb2'
_chemical_formula_weight 1371.57
_chemical_name_systematic
; 
 ? 
;
_space_group_IT_number 15
_symmetry_cell_setting monoclinic
_symmetry_space_group_name_Hall '-C 2yc'
_symmetry_space_group_name_H-M 'C 1 2/c 1'
_atom_sites_solution_hydrogens geom
_atom_sites_solution_primary direct
_atom_sites_solution_secondary difmap
_audit_creation_method SHELXL-97
_cell_angle_alpha 90.00
_cell_angle_beta 90.6024(12)
_cell_angle_gamma 90.00
_cell_formula_units_Z 4
_cell_length_a 15.29584(19)
_cell_length_b 21.1987(3)
_cell_length_c 19.8807(3)
_cell_measurement_reflns_used 12579
_cell_measurement_temperature 100(2)
_cell_measurement_theta_max 32.5514
_cell_measurement_theta_min 3.0679
_cell_volume 6446.00(16)
_computing_cell_refinement 'CrysAlisPro, Agilent Technologies'
_computing_data_collection 'CrysAlisPro, Agilent Technologies'
_computing_data_reduction 'CrysAlisPro, Agilent Technologies'
_computing_molecular_graphics 'SHELXTL  (Sheldrick, 2000)'
_computing_publication_material 'SHELXTL  (Sheldrick, 2000)'
_computing_structure_refinement 'SHELXL-97 (Sheldrick, 1997)'
_computing_structure_solution 'SHELXS-97 (Sheldrick, 1990)'
_diffrn_ambient_temperature 100(2)
_diffrn_measured_fraction_theta_full 0.999
_diffrn_measured_fraction_theta_max 0.999
_diffrn_measurement_device_type 'Xcalibur, Eos'
_diffrn_measurement_method 'omega scans'
_diffrn_radiation_monochromator graphite
_diffrn_radiation_source 'fine-focus sealed tube'
_diffrn_radiation_type MoK\a
_diffrn_radiation_wavelength 0.71073
_diffrn_reflns_av_R_equivalents 0.0958
_diffrn_reflns_av_sigmaI/netI 0.0639
_diffrn_reflns_limit_h_max 21
_diffrn_reflns_limit_h_min -21
_diffrn_reflns_limit_k_max 29
_diffrn_reflns_limit_k_min -29
_diffrn_reflns_limit_l_max 27
_diffrn_reflns_limit_l_min -27
_diffrn_reflns_number 65032
_diffrn_reflns_theta_full 30.00
_diffrn_reflns_theta_max 30.00
_diffrn_reflns_theta_min 3.18
_exptl_absorpt_coefficient_mu 2.951
_exptl_absorpt_correction_T_max 0.8665
_exptl_absorpt_correction_T_min 0.5899
_exptl_absorpt_correction_type multi-scan
_exptl_absorpt_process_details
;
SCALE3 ABSPACK, CrysAlisPro, Agilent Technologies (2012)
;
_exptl_crystal_colour black
_exptl_crystal_density_diffrn 1.413
_exptl_crystal_density_method 'not measured'
_exptl_crystal_description plate
_exptl_crystal_F_000 2800
_exptl_crystal_size_max 0.20
_exptl_crystal_size_mid 0.10
_exptl_crystal_size_min 0.05
_refine_diff_density_max 1.087
_refine_diff_density_min -1.142
_refine_diff_density_rms 0.136
_refine_ls_extinction_method none
_refine_ls_goodness_of_fit_ref 1.037
_refine_ls_hydrogen_treatment mixed
_refine_ls_matrix_type full
_refine_ls_number_parameters 360
_refine_ls_number_reflns 9396
_refine_ls_number_restraints 0
_refine_ls_restrained_S_all 1.037
_refine_ls_R_factor_all 0.0682
_refine_ls_R_factor_gt 0.0409
_refine_ls_shift/su_max 0.000
_refine_ls_shift/su_mean 0.000
_refine_ls_structure_factor_coef Fsqd
_refine_ls_weighting_details 'calc w=1/[\s^2^(Fo^2^)+(0.0198P)^2^+0.0000P] where P=(Fo^2^+2Fc^2^)/3'
_refine_ls_weighting_scheme calc
_refine_ls_wR_factor_gt 0.0572
_refine_ls_wR_factor_ref 0.0613
_reflns_number_gt 7147
_reflns_number_total 9396
_reflns_threshold_expression >2sigma(I)
_cod_data_source_file om400015k_si_003.cif
_cod_data_source_block ybamh5
_cod_depositor_comments
;
The following automatic conversions were performed:

'_symmetry_cell_setting' value 'Monoclinic' changed to 'monoclinic'
according to the built-in table from CIF Core dictionary named
'cif_core.dic' version 2.4.1 from 2010-06-29.

Automatic conversion script
Id: cif_fix_values 1891 2012-01-12 08:04:46Z andrius 
;
_cod_original_sg_symbol_H-M C2/c
_cod_database_code 4080119

loop_
_symmetry_equiv_pos_as_xyz
'x, y, z'
'-x, y, -z+1/2'
'x+1/2, y+1/2, z'
'-x+1/2, y+1/2, -z+1/2'
'-x, -y, -z'
'x, -y, z-1/2'
'-x+1/2, -y+1/2, -z'
'x+1/2, -y+1/2, z-1/2'

loop_
_atom_site_label
_atom_site_type_symbol
_atom_site_fract_x
_atom_site_fract_y
_atom_site_fract_z
_atom_site_U_iso_or_equiv
_atom_site_adp_type
_atom_site_occupancy
_atom_site_symmetry_multiplicity
_atom_site_calc_flag
_atom_site_refinement_flags
Yb1 Yb 0.095999(7) -0.076181(5) 0.810208(5) 0.01195(2) Uani 1 1 d .
H1 H 0.0000 -0.0212(16) 0.7500 0.014 Uiso 1 2 d S
P1 P 0.0000 -0.18004(5) 0.7500 0.0158(2) Uani 1 2 d S
N1 N 0.25062(13) -0.07029(10) 0.82510(9) 0.0111(4) Uani 1 1 d .
N2 N 0.25154(14) -0.03696(10) 0.93613(10) 0.0130(5) Uani 1 1 d .
C1 C 0.29473(17) -0.05278(12) 0.88174(12) 0.0131(6) Uani 1 1 d .
C2 C 0.16053(17) -0.03992(12) 0.93159(12) 0.0123(6) Uani 1 1 d .
C3 C 0.11676(17) -0.09694(12) 0.94784(12) 0.0136(6) Uani 1 1 d .
C4 C 0.02603(18) -0.10004(13) 0.93947(13) 0.0177(6) Uani 1 1 d .
H4A H -0.0040 -0.1401 0.9477 0.021 Uiso 1 1 calc R
C5 C -0.02218(18) -0.04833(13) 0.91762(13) 0.0185(6) Uani 1 1 d .
H5A H -0.0855 -0.0519 0.9105 0.022 Uiso 1 1 calc R
C6 C 0.02022(17) 0.00841(13) 0.90573(13) 0.0172(6) Uani 1 1 d .
H6A H -0.0139 0.0445 0.8893 0.021 Uiso 1 1 calc R
C7 C 0.11122(17) 0.01427(12) 0.91221(12) 0.0149(6) Uani 1 1 d .
C8 C 0.16977(18) -0.15268(12) 0.97427(13) 0.0176(6) Uani 1 1 d .
H8A H 0.2218 -0.1567 0.9463 0.021 Uiso 1 1 calc R
C9 C 0.1215(2) -0.21550(13) 0.97227(15) 0.0271(7) Uani 1 1 d .
H9A H 0.1009 -0.2235 0.9273 0.041 Uiso 1 1 calc R
H9B H 0.0727 -0.2139 1.0022 0.041 Uiso 1 1 calc R
H9C H 0.1605 -0.2487 0.9861 0.041 Uiso 1 1 calc R
C10 C 0.2005(2) -0.13779(14) 1.04647(13) 0.0266(7) Uani 1 1 d .
H10A H 0.2382 -0.1709 1.0624 0.040 Uiso 1 1 calc R
H10B H 0.1507 -0.1346 1.0752 0.040 Uiso 1 1 calc R
H10C H 0.2318 -0.0985 1.0469 0.040 Uiso 1 1 calc R
C11 C 0.15884(17) 0.07596(14) 0.89821(13) 0.0199(6) Uani 1 1 d .
H11A H 0.2096 0.0658 0.8706 0.024 Uiso 1 1 calc R
C12 C 0.19329(19) 0.10529(13) 0.96385(14) 0.0233(7) Uani 1 1 d .
H12A H 0.2286 0.0750 0.9876 0.035 Uiso 1 1 calc R
H12B H 0.1449 0.1175 0.9913 0.035 Uiso 1 1 calc R
H12C H 0.2279 0.1418 0.9537 0.035 Uiso 1 1 calc R
C13 C 0.1036(2) 0.12426(14) 0.85908(16) 0.0341(9) Uani 1 1 d .
H13A H 0.0785 0.1045 0.8199 0.051 Uiso 1 1 calc R
H13B H 0.1399 0.1588 0.8456 0.051 Uiso 1 1 calc R
H13C H 0.0577 0.1396 0.8873 0.051 Uiso 1 1 calc R
C14 C 0.39532(16) -0.04959(12) 0.89197(13) 0.0149(6) Uani 1 1 d .
C15 C 0.42210(18) -0.10180(13) 0.94193(14) 0.0237(7) Uani 1 1 d .
H15A H 0.4837 -0.0989 0.9513 0.036 Uiso 1 1 calc R
H15B H 0.4091 -0.1423 0.9227 0.036 Uiso 1 1 calc R
H15C H 0.3902 -0.0968 0.9829 0.036 Uiso 1 1 calc R
C16 C 0.41638(19) 0.01488(13) 0.92382(15) 0.0279(8) Uani 1 1 d .
H16A H 0.3966 0.0479 0.8943 0.042 Uiso 1 1 calc R
H16B H 0.4784 0.0185 0.9308 0.042 Uiso 1 1 calc R
H16C H 0.3873 0.0184 0.9662 0.042 Uiso 1 1 calc R
C17 C 0.44922(17) -0.05562(14) 0.82880(14) 0.0222(7) Uani 1 1 d .
H17A H 0.4334 -0.0227 0.7979 0.033 Uiso 1 1 calc R
H17B H 0.4383 -0.0959 0.8083 0.033 Uiso 1 1 calc R
H17C H 0.5102 -0.0521 0.8402 0.033 Uiso 1 1 calc R
C18 C 0.28555(15) -0.08850(11) 0.76166(12) 0.0116(6) Uani 1 1 d .
C19 C 0.28782(16) -0.04348(12) 0.70889(13) 0.0146(6) Uani 1 1 d .
C20 C 0.30346(17) -0.06359(13) 0.64360(13) 0.0188(7) Uani 1 1 d .
H20A H 0.3018 -0.0344 0.6086 0.023 Uiso 1 1 calc R
C21 C 0.32143(18) -0.12595(14) 0.62962(13) 0.0211(7) Uani 1 1 d .
H21A H 0.3315 -0.1388 0.5856 0.025 Uiso 1 1 calc R
C22 C 0.32440(18) -0.16930(13) 0.68164(13) 0.0187(6) Uani 1 1 d .
H22A H 0.3391 -0.2109 0.6723 0.022 Uiso 1 1 calc R
C23 C 0.30593(16) -0.15230(12) 0.74744(13) 0.0140(6) Uani 1 1 d .
C24 C 0.27534(18) 0.02639(13) 0.72362(14) 0.0195(6) Uani 1 1 d .
H24A H 0.2784 0.0319 0.7725 0.023 Uiso 1 1 calc R
C25 C 0.18544(19) 0.04978(14) 0.69976(17) 0.0315(8) Uani 1 1 d .
H25A H 0.1406 0.0278 0.7237 0.047 Uiso 1 1 calc R
H25B H 0.1788 0.0420 0.6524 0.047 Uiso 1 1 calc R
H25C H 0.1807 0.0942 0.7082 0.047 Uiso 1 1 calc R
C26 C 0.34709(18) 0.06756(14) 0.69274(15) 0.0270(7) Uani 1 1 d .
H26A H 0.4034 0.0524 0.7071 0.041 Uiso 1 1 calc R
H26B H 0.3399 0.1104 0.7072 0.041 Uiso 1 1 calc R
H26C H 0.3429 0.0656 0.6446 0.041 Uiso 1 1 calc R
C27 C 0.30908(17) -0.20227(12) 0.80238(13) 0.0154(6) Uani 1 1 d .
H27A H 0.3032 -0.1805 0.8456 0.018 Uiso 1 1 calc R
C28 C 0.39582(18) -0.23840(14) 0.80454(14) 0.0249(7) Uani 1 1 d .
H28A H 0.4434 -0.2090 0.8076 0.037 Uiso 1 1 calc R
H28B H 0.4014 -0.2631 0.7643 0.037 Uiso 1 1 calc R
H28C H 0.3970 -0.2657 0.8430 0.037 Uiso 1 1 calc R
C29 C 0.23301(18) -0.24834(13) 0.79590(15) 0.0239(7) Uani 1 1 d .
H29A H 0.1788 -0.2257 0.7988 0.036 Uiso 1 1 calc R
H29B H 0.2365 -0.2789 0.8315 0.036 Uiso 1 1 calc R
H29C H 0.2358 -0.2695 0.7533 0.036 Uiso 1 1 calc R
C30 C -0.03959(17) -0.23207(12) 0.81596(13) 0.0161(6) Uani 1 1 d .
C31 C 0.00097(18) -0.28976(13) 0.83181(14) 0.0218(7) Uani 1 1 d .
H31A H 0.0459 -0.3046 0.8049 0.026 Uiso 1 1 calc R
C32 C -0.0248(2) -0.32466(14) 0.88674(16) 0.0296(8) Uani 1 1 d .
H32A H 0.0030 -0.3626 0.8966 0.036 Uiso 1 1 calc R
C33 C -0.0912(2) -0.30384(15) 0.92684(16) 0.0328(8) Uani 1 1 d .
H33A H -0.1080 -0.3276 0.9638 0.039 Uiso 1 1 calc R
C34 C -0.13321(19) -0.24756(14) 0.91247(14) 0.0272(8) Uani 1 1 d .
H34A H -0.1784 -0.2336 0.9396 0.033 Uiso 1 1 calc R
C35 C -0.10754(18) -0.21211(13) 0.85741(13) 0.0202(7) Uani 1 1 d .
H35A H -0.1361 -0.1744 0.8479 0.024 Uiso 1 1 calc R

loop_
_atom_site_aniso_label
_atom_site_aniso_U_11
_atom_site_aniso_U_22
_atom_site_aniso_U_33
_atom_site_aniso_U_23
_atom_site_aniso_U_13
_atom_site_aniso_U_12
Yb1 0.00934(4) 0.01452(5) 0.01198(4) -0.00129(6) -0.00073(3) 0.00005(6)
P1 0.0125(5) 0.0117(5) 0.0232(5) 0.000 -0.0008(4) 0.000
N1 0.0117(9) 0.0122(11) 0.0095(9) 0.0002(8) 0.0000(7) -0.0017(9)
N2 0.0132(11) 0.0144(11) 0.0115(10) -0.0013(8) 0.0006(8) -0.0031(9)
C1 0.0134(12) 0.0109(12) 0.0148(12) 0.0030(10) 0.0000(10) -0.0002(10)
C2 0.0145(12) 0.0146(13) 0.0078(11) -0.0036(9) 0.0001(10) 0.0001(10)
C3 0.0186(13) 0.0140(13) 0.0081(11) -0.0016(9) 0.0009(10) 0.0011(10)
C4 0.0190(14) 0.0181(14) 0.0159(13) -0.0016(11) 0.0014(11) -0.0060(11)
C5 0.0126(13) 0.0250(15) 0.0180(14) -0.0029(11) 0.0034(11) 0.0015(11)
C6 0.0151(13) 0.0232(15) 0.0134(12) -0.0046(11) -0.0015(10) 0.0072(11)
C7 0.0188(13) 0.0167(14) 0.0092(12) -0.0046(10) 0.0025(10) -0.0006(11)
C8 0.0200(14) 0.0174(14) 0.0153(13) 0.0013(11) 0.0009(11) -0.0006(11)
C9 0.0307(17) 0.0190(16) 0.0315(17) 0.0020(13) 0.0027(14) 0.0008(13)
C10 0.0366(18) 0.0287(17) 0.0146(14) 0.0020(12) -0.0031(13) 0.0049(14)
C11 0.0221(13) 0.0180(13) 0.0197(13) -0.0047(13) 0.0062(10) -0.0013(13)
C12 0.0227(15) 0.0188(15) 0.0285(16) -0.0062(12) 0.0049(12) -0.0060(12)
C13 0.041(2) 0.0207(17) 0.0401(19) 0.0088(14) -0.0017(16) -0.0019(15)
C14 0.0089(12) 0.0178(13) 0.0181(13) -0.0005(11) -0.0032(10) -0.0015(10)
C15 0.0179(14) 0.0257(16) 0.0272(16) 0.0035(12) -0.0048(12) 0.0022(12)
C16 0.0178(15) 0.0248(17) 0.0411(19) -0.0068(13) -0.0038(13) -0.0028(12)
C17 0.0091(12) 0.0321(17) 0.0253(15) 0.0029(12) -0.0015(11) -0.0023(11)
C18 0.0064(11) 0.0169(14) 0.0114(11) -0.0015(9) 0.0001(9) -0.0016(9)
C19 0.0092(12) 0.0181(14) 0.0165(13) 0.0031(10) -0.0009(10) -0.0017(10)
C20 0.0175(13) 0.0255(17) 0.0134(12) 0.0078(11) 0.0008(10) -0.0024(11)
C21 0.0200(14) 0.0314(17) 0.0119(13) -0.0014(11) 0.0041(11) -0.0039(12)
C22 0.0173(13) 0.0182(14) 0.0205(14) -0.0056(11) 0.0024(11) -0.0033(11)
C23 0.0093(12) 0.0161(13) 0.0166(13) 0.0023(10) -0.0013(10) -0.0003(10)
C24 0.0164(14) 0.0195(15) 0.0226(14) 0.0066(11) 0.0018(11) -0.0002(11)
C25 0.0209(16) 0.0233(16) 0.051(2) 0.0148(15) 0.0081(15) 0.0011(13)
C26 0.0185(14) 0.0235(17) 0.0390(17) 0.0074(14) 0.0010(12) -0.0041(12)
C27 0.0149(13) 0.0154(13) 0.0159(13) 0.0025(10) 0.0020(10) 0.0017(11)
C28 0.0230(15) 0.0241(16) 0.0274(15) 0.0041(12) -0.0025(12) 0.0070(13)
C29 0.0192(14) 0.0226(16) 0.0298(16) 0.0081(12) -0.0013(12) -0.0011(12)
C30 0.0138(13) 0.0132(13) 0.0213(13) -0.0015(11) -0.0009(11) -0.0039(11)
C31 0.0152(14) 0.0151(14) 0.0351(17) 0.0025(12) 0.0006(12) -0.0022(11)
C32 0.0209(16) 0.0218(16) 0.0462(19) 0.0132(14) -0.0009(14) -0.0041(13)
C33 0.0297(18) 0.0375(19) 0.0310(17) 0.0146(14) 0.0010(14) -0.0121(15)
C34 0.0211(15) 0.0361(18) 0.0246(15) -0.0030(13) 0.0051(12) -0.0055(13)
C35 0.0177(14) 0.0218(15) 0.0212(14) -0.0046(11) 0.0012(11) -0.0014(12)

loop_
_atom_type_symbol
_atom_type_description
_atom_type_scat_dispersion_real
_atom_type_scat_dispersion_imag
_atom_type_scat_source
C C 0.0033 0.0016 'International Tables Vol C Tables 4.2.6.8 and 6.1.1.4'
H H 0.0000 0.0000 'International Tables Vol C Tables 4.2.6.8 and 6.1.1.4'
N N 0.0061 0.0033 'International Tables Vol C Tables 4.2.6.8 and 6.1.1.4'
P P 0.1023 0.0942 'International Tables Vol C Tables 4.2.6.8 and 6.1.1.4'
Yb Yb -0.3850 5.5486 'International Tables Vol C Tables 4.2.6.8 and 6.1.1.4'

loop_
_geom_angle_atom_site_label_1
_geom_angle_atom_site_label_2
_geom_angle_atom_site_label_3
_geom_angle
_geom_angle_site_symmetry_1
_geom_angle_site_symmetry_3
N1 Yb1 C2 61.49(7) . .
N1 Yb1 C3 77.50(7) . .
C2 Yb1 C3 29.92(7) . .
N1 Yb1 C7 78.42(7) . .
C2 Yb1 C7 29.94(7) . .
C3 Yb1 C7 52.33(7) . .
N1 Yb1 C4 106.25(7) . .
C2 Yb1 C4 51.80(8) . .
C3 Yb1 C4 28.75(7) . .
C7 Yb1 C4 59.71(8) . .
N1 Yb1 C6 107.02(7) . .
C2 Yb1 C6 51.55(7) . .
C3 Yb1 C6 59.39(7) . .
C7 Yb1 C6 28.63(7) . .
C4 Yb1 C6 49.67(8) . .
N1 Yb1 C5 121.87(7) . .
C2 Yb1 C5 60.39(8) . .
C3 Yb1 C5 50.86(8) . .
C7 Yb1 C5 50.88(8) . .
C4 Yb1 C5 28.12(7) . .
C6 Yb1 C5 27.99(8) . .
N1 Yb1 P1 126.07(5) . .
C2 Yb1 P1 139.62(5) . .
C3 Yb1 P1 109.73(5) . .
C7 Yb1 P1 149.05(6) . .
C4 Yb1 P1 92.54(5) . .
C6 Yb1 P1 122.85(5) . .
C5 Yb1 P1 98.22(5) . .
N1 Yb1 C18 26.66(6) . .
C2 Yb1 C18 88.15(7) . .
C3 Yb1 C18 101.34(7) . .
C7 Yb1 C18 102.36(7) . .
C4 Yb1 C18 129.36(7) . .
C6 Yb1 C18 130.55(7) . .
C5 Yb1 C18 148.52(7) . .
P1 Yb1 C18 106.32(4) . .
N1 Yb1 Yb1 147.59(5) . 2_556
C2 Yb1 Yb1 147.13(5) . 2_556
C3 Yb1 Yb1 134.73(6) . 2_556
C7 Yb1 Yb1 121.23(5) . 2_556
C4 Yb1 Yb1 106.04(5) . 2_556
C6 Yb1 Yb1 95.91(5) . 2_556
C5 Yb1 Yb1 88.85(5) . 2_556
P1 Yb1 Yb1 49.434(13) . 2_556
C18 Yb1 Yb1 122.09(4) . 2_556
C30 P1 C30 105.48(17) . 2_556
C30 P1 Yb1 109.48(8) . .
C30 P1 Yb1 125.90(8) 2_556 .
C30 P1 Yb1 125.90(8) . 2_556
C30 P1 Yb1 109.48(8) 2_556 2_556
Yb1 P1 Yb1 81.13(3) . 2_556
C1 N1 C18 128.2(2) . .
C1 N1 Yb1 126.93(16) . .
C18 N1 Yb1 104.84(13) . .
C1 N2 C2 116.4(2) . .
N2 C1 N1 120.1(2) . .
N2 C1 C14 112.8(2) . .
N1 C1 C14 127.1(2) . .
N2 C2 C3 119.7(2) . .
N2 C2 C7 120.4(2) . .
C3 C2 C7 119.9(2) . .
N2 C2 Yb1 115.10(16) . .
C3 C2 Yb1 78.06(14) . .
C7 C2 Yb1 78.52(14) . .
C4 C3 C2 118.9(2) . .
C4 C3 C8 121.9(2) . .
C2 C3 C8 119.2(2) . .
C4 C3 Yb1 77.74(15) . .
C2 C3 Yb1 72.02(13) . .
C8 C3 Yb1 121.07(16) . .
C5 C4 C3 121.6(3) . .
C5 C4 Yb1 77.30(16) . .
C3 C4 Yb1 73.51(15) . .
C6 C5 C4 119.3(2) . .
C6 C5 Yb1 75.68(16) . .
C4 C5 Yb1 74.58(16) . .
C5 C6 C7 121.8(2) . .
C5 C6 Yb1 76.33(15) . .
C7 C6 Yb1 73.04(15) . .
C6 C7 C2 118.4(2) . .
C6 C7 C11 122.4(2) . .
C2 C7 C11 119.2(2) . .
C6 C7 Yb1 78.33(15) . .
C2 C7 Yb1 71.54(13) . .
C11 C7 Yb1 119.46(16) . .
C9 C8 C3 114.4(2) . .
C9 C8 C10 110.3(2) . .
C3 C8 C10 108.6(2) . .
C7 C11 C12 110.7(2) . .
C7 C11 C13 113.8(2) . .
C12 C11 C13 110.1(2) . .
C17 C14 C16 107.6(2) . .
C17 C14 C15 109.3(2) . .
C16 C14 C15 108.7(2) . .
C17 C14 C1 115.8(2) . .
C16 C14 C1 107.2(2) . .
C15 C14 C1 108.1(2) . .
C23 C18 C19 119.2(2) . .
C23 C18 N1 121.3(2) . .
C19 C18 N1 118.9(2) . .
C23 C18 Yb1 110.71(16) . .
C19 C18 Yb1 101.85(15) . .
N1 C18 Yb1 48.50(11) . .
C20 C19 C18 119.4(2) . .
C20 C19 C24 120.1(2) . .
C18 C19 C24 120.5(2) . .
C21 C20 C19 121.3(2) . .
C20 C21 C22 119.4(2) . .
C21 C22 C23 121.8(3) . .
C22 C23 C18 118.9(2) . .
C22 C23 C27 119.3(2) . .
C18 C23 C27 121.8(2) . .
C19 C24 C25 111.7(2) . .
C19 C24 C26 112.6(2) . .
C25 C24 C26 109.6(2) . .
C23 C27 C29 111.5(2) . .
C23 C27 C28 112.9(2) . .
C29 C27 C28 110.0(2) . .
C35 C30 C31 117.4(3) . .
C35 C30 P1 119.7(2) . .
C31 C30 P1 122.6(2) . .
C32 C31 C30 121.0(3) . .
C33 C32 C31 120.5(3) . .
C32 C33 C34 120.2(3) . .
C33 C34 C35 119.7(3) . .
C34 C35 C30 121.3(3) . .

loop_
_geom_bond_atom_site_label_1
_geom_bond_atom_site_label_2
_geom_bond_distance
_geom_bond_site_symmetry_2
Yb1 N1 2.3838(19) .
Yb1 C2 2.709(2) .
Yb1 C3 2.786(2) .
Yb1 C7 2.799(2) .
Yb1 C4 2.840(3) .
Yb1 C6 2.866(3) .
Yb1 C5 2.874(3) .
Yb1 P1 2.8981(7) .
Yb1 C18 3.076(2) .
Yb1 Yb1 3.7695(2) 2_556
P1 C30 1.822(3) .
P1 C30 1.822(3) 2_556
P1 Yb1 2.8982(7) 2_556
N1 C1 1.358(3) .
N1 C18 1.428(3) .
N2 C1 1.316(3) .
N2 C2 1.395(3) .
C1 C14 1.551(3) .
C2 C3 1.421(4) .
C2 C7 1.425(4) .
C3 C4 1.398(4) .
C3 C8 1.523(4) .
C4 C5 1.388(4) .
C5 C6 1.388(4) .
C6 C7 1.402(4) .
C7 C11 1.524(4) .
C8 C9 1.523(4) .
C8 C10 1.538(4) .
C11 C12 1.534(4) .
C11 C13 1.535(4) .
C14 C17 1.515(4) .
C14 C16 1.539(4) .
C14 C15 1.540(4) .
C18 C23 1.417(3) .
C18 C19 1.419(3) .
C19 C20 1.389(4) .
C19 C24 1.522(4) .
C20 C21 1.379(4) .
C21 C22 1.384(4) .
C22 C23 1.389(4) .
C23 C27 1.522(3) .
C24 C25 1.532(4) .
C24 C26 1.535(4) .
C27 C29 1.523(4) .
C27 C28 1.532(4) .
C30 C35 1.399(4) .
C30 C31 1.406(4) .
C31 C32 1.380(4) .
C32 C33 1.370(4) .
C33 C34 1.384(4) .
C34 C35 1.388(4) .
